data_4300439
_journal_name_full 'Inorganic Chemistry'
_journal_paper_doi 10.1021/ic051286h
_journal_year 2006
_chemical_formula_moiety 'C22 H21 Co N4 O4 P'
_chemical_formula_sum 'C22 H21 Co N4 O4 P'
_chemical_formula_weight 495.33
_space_group_IT_number 2
_space_group_name_Hall '-P 1'
_space_group_name_H-M_alt 'P -1'
_symmetry_cell_setting triclinic
_symmetry_space_group_name_Hall '-P 1'
_symmetry_space_group_name_H-M 'P -1'
_cell_angle_alpha 71.871(8)
_cell_angle_beta 78.973(8)
_cell_angle_gamma 86.705(8)
_cell_formula_units_Z 2
_cell_length_a 10.1338(10)
_cell_length_b 10.5093(10)
_cell_length_c 11.1176(10)
_cell_measurement_temperature 100(2)
_cell_volume 1104.46(18)
_diffrn_ambient_temperature 100(2)
_exptl_crystal_density_diffrn 1.489
_cod_depositor_comments
;
The following automatic conversions were performed:
'_symmetry_cell_setting' value 'Triclinic' changed to 'triclinic'
according to '/home/saulius/struct/CIF-dictionaries/cif_core.dic'
dictionary named 'cif_core.dic' version 2.4.1 from 2010-06-29.

Automatic conversion script
Id: cif_fix_enum 1527 2010-12-29 10:47:43Z saulius 
;
_cod_database_code 4300439

loop_
_symmetry_equiv_pos_as_xyz
'x, y, z'
'-x, -y, -z'

loop_
_atom_site_label
_atom_site_type_symbol
_atom_site_fract_x
_atom_site_fract_y
_atom_site_fract_z
_atom_site_U_iso_or_equiv
_atom_site_adp_type
_atom_site_occupancy
_atom_site_symmetry_multiplicity
_atom_site_calc_flag
_atom_site_refinement_flags
_atom_site_disorder_assembly
_atom_site_disorder_group
Co1 Co 0.59526(3) 0.89757(3) 0.37856(3) 0.01892(14) Uani 1 1 d . . .
P1 P 0.67022(6) 0.92808(6) 0.63518(5) 0.01739(17) Uani 1 1 d . . .
H1 H 0.672(3) 0.835(3) 0.749(3) 0.040(8) Uiso 1 1 d . . .
O1 O 0.61106(17) 0.85595(16) 0.55678(16) 0.0234(4) Uani 1 1 d . . .
O1W O 0.9904(2) 0.8310(2) 0.4566(2) 0.0313(4) Uani 1 1 d . . .
H1B H 0.925(4) 0.872(3) 0.492(3) 0.038(9) Uiso 1 1 d . . .
H1C H 1.045(4) 0.882(3) 0.446(3) 0.030(9) Uiso 1 1 d . . .
O2 O 0.81032(18) 0.97902(19) 0.57816(18) 0.0306(4) Uani 1 1 d . . .
O3 O 0.42525(18) 0.96525(19) 0.33151(18) 0.0308(4) Uani 1 1 d . . .
N1 N 0.48204(19) 0.55558(19) 0.31336(18) 0.0175(4) Uani 1 1 d . . .
N2 N 0.5867(2) 0.7210(2) 0.34292(19) 0.0199(4) Uani 1 1 d . . .
N3 N 0.9260(2) 1.1397(2) 0.1643(2) 0.0236(5) Uani 1 1 d . . .
N4 N 0.7436(2) 1.01227(19) 0.25246(19) 0.0205(4) Uani 1 1 d . . .
C1 C 0.4271(2) 0.6070(2) 0.0252(2) 0.0212(5) Uani 1 1 d . . .
H1A H 0.3768 0.6806 0.0423 0.025 Uiso 1 1 calc R . .
C2 C 0.4448(2) 0.4936(2) 0.1274(2) 0.0181(5) Uani 1 1 d . . .
C3 C 0.5185(2) 0.3864(2) 0.1001(2) 0.0213(5) Uani 1 1 d . . .
H3A H 0.5313 0.3084 0.1684 0.026 Uiso 1 1 calc R . .
C4 C 0.3886(2) 0.4897(2) 0.2654(2) 0.0202(5) Uani 1 1 d . . .
H4A H 0.3006 0.5357 0.2694 0.024 Uiso 1 1 calc R . .
H4B H 0.3745 0.3955 0.3205 0.024 Uiso 1 1 calc R . .
C5 C 0.4803(2) 0.6855(2) 0.3081(2) 0.0201(5) Uani 1 1 d . . .
H5A H 0.4099 0.7454 0.2820 0.024 Uiso 1 1 calc R . .
C6 C 0.6652(2) 0.6059(2) 0.3726(2) 0.0189(5) Uani 1 1 d . . .
C7 C 0.7877(2) 0.5842(3) 0.4157(2) 0.0238(5) Uani 1 1 d . . .
H7A H 0.8344 0.6548 0.4262 0.029 Uiso 1 1 calc R . .
C8 C 0.8381(3) 0.4551(3) 0.4426(3) 0.0267(6) Uani 1 1 d . . .
H8A H 0.9218 0.4371 0.4710 0.032 Uiso 1 1 calc R . .
C9 C 0.7685(3) 0.3496(3) 0.4288(2) 0.0266(6) Uani 1 1 d . . .
H9A H 0.8051 0.2619 0.4509 0.032 Uiso 1 1 calc R . .
C10 C 0.6490(2) 0.3702(2) 0.3842(2) 0.0216(5) Uani 1 1 d . . .
H10A H 0.6029 0.2993 0.3735 0.026 Uiso 1 1 calc R . .
C11 C 0.5988(2) 0.5008(2) 0.3556(2) 0.0186(5) Uani 1 1 d . . .
C12 C 1.1261(2) 1.4420(3) -0.0112(2) 0.0258(5) Uani 1 1 d . . .
H12A H 1.2130 1.4030 -0.0190 0.031 Uiso 1 1 calc R . .
C13 C 1.0187(2) 1.3677(2) 0.0742(2) 0.0245(5) Uani 1 1 d . . .
C14 C 0.8929(3) 1.4274(3) 0.0851(3) 0.0280(6) Uani 1 1 d . . .
H14A H 0.8189 1.3781 0.1438 0.034 Uiso 1 1 calc R . .
C15 C 1.0400(3) 1.2247(3) 0.1541(3) 0.0291(6) Uani 1 1 d . . .
H15A H 1.1235 1.1891 0.1137 0.035 Uiso 1 1 calc R . .
H15B H 1.0505 1.2230 0.2413 0.035 Uiso 1 1 calc R . .
C16 C 0.8439(2) 1.0733(2) 0.2733(2) 0.0211(5) Uani 1 1 d . . .
H16A H 0.8565 1.0704 0.3566 0.025 Uiso 1 1 calc R . .
C17 C 0.7619(3) 1.0422(2) 0.1183(2) 0.0224(5) Uani 1 1 d . . .
C18 C 0.6856(3) 1.0057(3) 0.0425(3) 0.0291(6) Uani 1 1 d . . .
H18A H 0.6072 0.9518 0.0794 0.035 Uiso 1 1 calc R . .
C19 C 0.7298(3) 1.0521(3) -0.0896(3) 0.0355(7) Uani 1 1 d . . .
H19A H 0.6802 1.0294 -0.1444 0.043 Uiso 1 1 calc R . .
C20 C 0.8451(3) 1.1312(3) -0.1447(3) 0.0380(7) Uani 1 1 d . . .
H20A H 0.8717 1.1603 -0.2358 0.046 Uiso 1 1 calc R . .
C21 C 0.9217(3) 1.1684(3) -0.0706(3) 0.0309(6) Uani 1 1 d . . .
H21A H 1.0002 1.2222 -0.1077 0.037 Uiso 1 1 calc R . .
C22 C 0.8764(3) 1.1220(2) 0.0621(2) 0.0243(5) Uani 1 1 d . . .

loop_
_atom_site_aniso_label
_atom_site_aniso_U_11
_atom_site_aniso_U_22
_atom_site_aniso_U_33
_atom_site_aniso_U_23
_atom_site_aniso_U_13
_atom_site_aniso_U_12
Co1 0.0211(2) 0.0181(2) 0.0208(2) -0.00933(15) -0.00603(14) 0.00019(13)
P1 0.0191(3) 0.0184(3) 0.0163(3) -0.0067(2) -0.0045(2) -0.0003(2)
O1 0.0297(9) 0.0211(9) 0.0215(8) -0.0074(7) -0.0067(7) -0.0047(7)
O1W 0.0244(10) 0.0253(10) 0.0447(12) -0.0126(9) -0.0048(9) 0.0017(9)
O2 0.0243(9) 0.0388(11) 0.0331(10) -0.0187(9) -0.0010(8) -0.0070(8)
O3 0.0303(10) 0.0377(11) 0.0376(10) -0.0265(9) -0.0159(8) 0.0103(8)
N1 0.0193(10) 0.0193(10) 0.0163(9) -0.0084(8) -0.0031(7) -0.0025(8)
N2 0.0220(10) 0.0203(10) 0.0203(10) -0.0096(8) -0.0050(8) 0.0000(8)
N3 0.0243(11) 0.0193(10) 0.0243(11) -0.0011(9) -0.0065(9) -0.0021(8)
N4 0.0250(11) 0.0170(10) 0.0217(10) -0.0071(8) -0.0077(8) 0.0008(8)
C1 0.0214(12) 0.0201(12) 0.0261(12) -0.0114(10) -0.0068(10) -0.0004(9)
C2 0.0177(11) 0.0196(11) 0.0199(11) -0.0094(9) -0.0040(9) -0.0037(9)
C3 0.0232(12) 0.0209(12) 0.0218(12) -0.0069(10) -0.0076(10) -0.0021(9)
C4 0.0203(12) 0.0218(12) 0.0220(12) -0.0102(10) -0.0057(9) -0.0029(9)
C5 0.0223(12) 0.0197(12) 0.0199(11) -0.0080(9) -0.0050(9) 0.0009(9)
C6 0.0232(12) 0.0185(11) 0.0163(11) -0.0077(9) -0.0023(9) 0.0003(9)
C7 0.0240(13) 0.0270(13) 0.0244(12) -0.0119(10) -0.0062(10) -0.0027(10)
C8 0.0236(13) 0.0314(14) 0.0303(14) -0.0146(11) -0.0098(11) 0.0045(10)
C9 0.0301(13) 0.0247(13) 0.0283(13) -0.0128(11) -0.0072(11) 0.0060(10)
C10 0.0260(13) 0.0195(12) 0.0215(12) -0.0090(10) -0.0053(10) -0.0003(9)
C11 0.0212(12) 0.0208(12) 0.0147(11) -0.0074(9) -0.0013(9) -0.0023(9)
C12 0.0171(12) 0.0252(13) 0.0315(14) -0.0043(11) -0.0033(10) 0.0000(9)
C13 0.0250(13) 0.0231(13) 0.0243(12) -0.0035(10) -0.0080(10) -0.0006(10)
C14 0.0238(13) 0.0274(14) 0.0271(13) -0.0018(11) -0.0011(10) -0.0034(10)
C15 0.0229(13) 0.0245(13) 0.0361(15) -0.0001(11) -0.0109(11) -0.0032(10)
C16 0.0279(13) 0.0167(11) 0.0179(11) -0.0020(9) -0.0073(10) -0.0012(9)
C17 0.0294(13) 0.0176(12) 0.0211(12) -0.0065(10) -0.0071(10) 0.0047(10)
C18 0.0389(15) 0.0230(13) 0.0311(14) -0.0123(11) -0.0141(12) 0.0034(11)
C19 0.0565(19) 0.0292(14) 0.0302(15) -0.0166(12) -0.0209(13) 0.0115(13)
C20 0.060(2) 0.0342(16) 0.0217(13) -0.0127(12) -0.0091(13) 0.0169(14)
C21 0.0360(15) 0.0287(14) 0.0238(13) -0.0052(11) -0.0022(11) 0.0067(11)
C22 0.0285(13) 0.0218(12) 0.0228(12) -0.0065(10) -0.0081(10) 0.0068(10)

loop_
_geom_bond_atom_site_label_1
_geom_bond_atom_site_label_2
_geom_bond_distance
_geom_bond_site_symmetry_2
_geom_bond_publ_flag
Co1 O1 1.9279(17) . ?
Co1 O3 1.9287(18) . ?
Co1 N4 2.007(2) . ?
Co1 N2 2.024(2) . ?
P1 O2 1.4953(19) . ?
P1 O3 1.5252(18) 2_676 ?
P1 O1 1.5353(17) . ?
P1 H1 1.34(3) . ?
O1W H1B 0.87(4) . ?
O1W H1C 0.76(4) . ?
O3 P1 1.5252(18) 2_676 ?
N1 C5 1.348(3) . ?
N1 C11 1.385(3) . ?
N1 C4 1.469(3) . ?
N2 C5 1.322(3) . ?
N2 C6 1.395(3) . ?
N3 C16 1.342(3) . ?
N3 C22 1.392(3) . ?
N3 C15 1.466(3) . ?
N4 C16 1.326(3) . ?
N4 C17 1.403(3) . ?
C1 C3 1.379(3) 2_665 ?
C1 C2 1.398(3) . ?
C1 H1A 0.9500 . ?
C2 C3 1.396(3) . ?
C2 C4 1.520(3) . ?
C3 C1 1.379(3) 2_665 ?
C3 H3A 0.9500 . ?
C4 H4A 0.9900 . ?
C4 H4B 0.9900 . ?
C5 H5A 0.9500 . ?
C6 C7 1.397(3) . ?
C6 C11 1.404(3) . ?
C7 C8 1.385(4) . ?
C7 H7A 0.9500 . ?
C8 C9 1.410(4) . ?
C8 H8A 0.9500 . ?
C9 C10 1.375(4) . ?
C9 H9A 0.9500 . ?
C10 C11 1.398(3) . ?
C10 H10A 0.9500 . ?
C12 C14 1.387(4) 2_785 ?
C12 C13 1.392(4) . ?
C12 H12A 0.9500 . ?
C13 C14 1.389(4) . ?
C13 C15 1.517(3) . ?
C14 C12 1.387(4) 2_785 ?
C14 H14A 0.9500 . ?
C15 H15A 0.9900 . ?
C15 H15B 0.9900 . ?
C16 H16A 0.9500 . ?
C17 C18 1.392(4) . ?
C17 C22 1.396(4) . ?
C18 C19 1.387(4) . ?
C18 H18A 0.9500 . ?
C19 C20 1.397(5) . ?
C19 H19A 0.9500 . ?
C20 C21 1.384(4) . ?
C20 H20A 0.9500 . ?
C21 C22 1.394(4) . ?
C21 H21A 0.9500 . ?
